data_4333947
loop_
_publ_author_name
'Udumula Subbarao'
'Matthias J. Gutmann'
'Sebastian C. Peter'

_publ_section_title
;
 New Structure Type in the Mixed-Valent Compound YbCu4Ga8
;
_journal_name_full 'Inorganic Chemistry'
_journal_page_first 2219
_journal_page_last 2227
_journal_paper_doi 10.1021/ic302688n
_journal_volume 52
_journal_year 2013
_chemical_formula_sum 'Cu4 Ga8 Yb'
_chemical_formula_weight 984.96
_chemical_name_systematic
;
 ?
;
_space_group_IT_number 139
_symmetry_cell_setting tetragonal
_symmetry_space_group_name_Hall '-I 4 2'
_symmetry_space_group_name_H-M 'I 4/m m m'
_atom_sites_solution_primary direct
_atom_sites_solution_secondary difmap
_audit_creation_method SHELXL-97
_cell_angle_alpha 90.00
_cell_angle_beta 90.00
_cell_angle_gamma 90.00
_cell_formula_units_Z 2
_cell_length_a 8.6529(4)
_cell_length_b 8.6529(4)
_cell_length_c 5.1545(3)
_cell_measurement_reflns_used 1266
_cell_measurement_temperature 296(2)
_cell_measurement_theta_max 32.06
_cell_measurement_theta_min 3.33
_cell_volume 385.93(3)
_computing_cell_refinement 'SMART APEX II'
_computing_data_collection 'SMART APEX II (Bruker,2010)'
_computing_data_reduction 'SAINT (Bruker,2000)'
_computing_molecular_graphics 'Ortep-3v2 for windows (Farrugia, 1997)'
_computing_publication_material 'PLATON (Spek, 2008)'
_computing_structure_refinement 'SHELXL-97 (Sheldrick, 2008)'
_computing_structure_solution 'SHELXS-97 (Sheldrick, 1990)'
_diffrn_ambient_temperature 296(2)
_diffrn_measured_fraction_theta_full 0.986
_diffrn_measured_fraction_theta_max 0.986
_diffrn_measurement_device_type 'CCD area detector'
_diffrn_measurement_method 'phi and omega scans'
_diffrn_radiation_monochromator graphite
_diffrn_radiation_source 'fine-focus sealed tube'
_diffrn_radiation_type MoK\a
_diffrn_radiation_wavelength 0.71073
_diffrn_reflns_av_R_equivalents 0.0344
_diffrn_reflns_av_sigmaI/netI 0.0250
_diffrn_reflns_limit_h_max 4
_diffrn_reflns_limit_h_min -12
_diffrn_reflns_limit_k_max 12
_diffrn_reflns_limit_k_min -12
_diffrn_reflns_limit_l_max 7
_diffrn_reflns_limit_l_min -7
_diffrn_reflns_number 1226
_diffrn_reflns_theta_full 32.06
_diffrn_reflns_theta_max 32.06
_diffrn_reflns_theta_min 3.33
_exptl_absorpt_coefficient_mu 50.071
_exptl_absorpt_correction_T_max 0.1531
_exptl_absorpt_correction_T_min 0.0819
_exptl_absorpt_correction_type empirical
_exptl_crystal_colour yellow
_exptl_crystal_density_diffrn 8.474
_exptl_crystal_description block
_exptl_crystal_F_000 868
_exptl_crystal_size_max 0.10
_exptl_crystal_size_mid 0.06
_exptl_crystal_size_min 0.06
_refine_diff_density_max 2.350
_refine_diff_density_min -2.541
_refine_diff_density_rms 0.395
_refine_ls_extinction_coef 0.0077(7)
_refine_ls_extinction_expression Fc^*^=kFc[1+0.001xFc^2^\l^3^/sin(2\q)]^-1/4^
_refine_ls_extinction_method SHELXL
_refine_ls_goodness_of_fit_ref 1.191
_refine_ls_matrix_type full
_refine_ls_number_parameters 16
_refine_ls_number_reflns 218
_refine_ls_number_restraints 0
_refine_ls_restrained_S_all 1.191
_refine_ls_R_factor_all 0.0250
_refine_ls_R_factor_gt 0.0241
_refine_ls_shift/su_max 0.000
_refine_ls_shift/su_mean 0.000
_refine_ls_structure_factor_coef Fsqd
_refine_ls_weighting_details 'calc w=1/[\s^2^(Fo^2^)+(0.0303P)^2^+9.7372P] where P=(Fo^2^+2Fc^2^)/3'
_refine_ls_weighting_scheme calc
_refine_ls_wR_factor_gt 0.0637
_refine_ls_wR_factor_ref 0.0640
_reflns_number_gt 213
_reflns_number_total 218
_reflns_threshold_expression >2\s(I)
_cod_data_source_file ic302688n_si_002_1.cif
_cod_data_source_block YbCu4Ga8_Substructure_XRD_298K
_cod_database_code 4333947

loop_
_symmetry_equiv_pos_as_xyz
'x, y, z'
'-x, -y, z'
'-y, x, z'
'y, -x, z'
'-x, y, -z'
'x, -y, -z'
'y, x, -z'
'-y, -x, -z'
'x+1/2, y+1/2, z+1/2'
'-x+1/2, -y+1/2, z+1/2'
'-y+1/2, x+1/2, z+1/2'
'y+1/2, -x+1/2, z+1/2'
'-x+1/2, y+1/2, -z+1/2'
'x+1/2, -y+1/2, -z+1/2'
'y+1/2, x+1/2, -z+1/2'
'-y+1/2, -x+1/2, -z+1/2'
'-x, -y, -z'
'x, y, -z'
'y, -x, -z'
'-y, x, -z'
'x, -y, z'
'-x, y, z'
'-y, -x, z'
'y, x, z'
'-x+1/2, -y+1/2, -z+1/2'
'x+1/2, y+1/2, -z+1/2'
'y+1/2, -x+1/2, -z+1/2'
'-y+1/2, x+1/2, -z+1/2'
'x+1/2, -y+1/2, z+1/2'
'-x+1/2, y+1/2, z+1/2'
'-y+1/2, -x+1/2, z+1/2'
'y+1/2, x+1/2, z+1/2'

loop_
_atom_site_label
_atom_site_type_symbol
_atom_site_fract_x
_atom_site_fract_y
_atom_site_fract_z
_atom_site_U_iso_or_equiv
_atom_site_adp_type
_atom_site_occupancy
_atom_site_symmetry_multiplicity
_atom_site_calc_flag
_atom_site_refinement_flags
Yb Yb 0.0000 0.0000 0.0000 0.0032(2) Uani 1 16 d S
Cu Cu 0.2500 0.2500 0.2500 0.0062(3) Uani 1 4 d S
Ga1 Ga 0.34633(13) 0.0000 0.0000 0.0077(3) Uani 1 4 d S
Ga2 Ga 0.28473(18) 0.5000 0.0000 0.0138(3) Uani 1 4 d S

loop_
_atom_site_aniso_label
_atom_site_aniso_U_11
_atom_site_aniso_U_22
_atom_site_aniso_U_33
_atom_site_aniso_U_23
_atom_site_aniso_U_13
_atom_site_aniso_U_12
Yb 0.0032(3) 0.0032(3) 0.0033(3) 0.000 0.000 0.000
Cu 0.0082(4) 0.0082(4) 0.0021(5) 0.0016(2) 0.0016(2) 0.0000(4)
Ga1 0.0055(5) 0.0066(5) 0.0110(5) 0.000 0.000 0.000
Ga2 0.0298(7) 0.0062(5) 0.0055(4) 0.000 0.000 0.000

loop_
_atom_type_symbol
_atom_type_description
_atom_type_scat_dispersion_real
_atom_type_scat_dispersion_imag
_atom_type_scat_source
Cu Cu 0.3201 1.2651 'International Tables Vol C Tables 4.2.6.8 and 6.1.1.4'
Ga Ga 0.2307 1.6083 'International Tables Vol C Tables 4.2.6.8 and 6.1.1.4'
Yb Yb -0.3850 5.5486 'International Tables Vol C Tables 4.2.6.8 and 6.1.1.4'

loop_
_geom_angle_atom_site_label_1
_geom_angle_atom_site_label_2
_geom_angle_atom_site_label_3
_geom_angle
_geom_angle_site_symmetry_1
_geom_angle_site_symmetry_3
Ga1 Yb Ga1 180.0 19 3
Ga1 Yb Ga1 90.0 19 .
Ga1 Yb Ga1 90.0 3 .
Ga1 Yb Ga1 90.0 19 17
Ga1 Yb Ga1 90.0 3 17
Ga1 Yb Ga1 180.0 . 17
Ga1 Yb Ga2 125.86(2) 19 27_455
Ga1 Yb Ga2 54.14(2) 3 27_455
Ga1 Yb Ga2 90.0 . 27_455
Ga1 Yb Ga2 90.0 17 27_455
Ga1 Yb Ga2 90.0 19 25
Ga1 Yb Ga2 90.0 3 25
Ga1 Yb Ga2 54.14(2) . 25
Ga1 Yb Ga2 125.86(2) 17 25
Ga2 Yb Ga2 48.94(3) 27_455 25
Ga1 Yb Ga2 54.14(2) 19 11_544
Ga1 Yb Ga2 125.86(2) 3 11_544
Ga1 Yb Ga2 90.0 . 11_544
Ga1 Yb Ga2 90.0 17 11_544
Ga2 Yb Ga2 180.00(5) 27_455 11_544
Ga2 Yb Ga2 131.06(3) 25 11_544
Ga1 Yb Ga2 90.0 19 9_444
Ga1 Yb Ga2 90.0 3 9_444
Ga1 Yb Ga2 125.86(2) . 9_444
Ga1 Yb Ga2 54.14(2) 17 9_444
Ga2 Yb Ga2 131.06(3) 27_455 9_444
Ga2 Yb Ga2 180.00(5) 25 9_444
Ga2 Yb Ga2 48.94(3) 11_544 9_444
Ga1 Yb Ga2 125.86(2) 19 27_454
Ga1 Yb Ga2 54.14(2) 3 27_454
Ga1 Yb Ga2 90.0 . 27_454
Ga1 Yb Ga2 90.0 17 27_454
Ga2 Yb Ga2 108.29(5) 27_455 27_454
Ga2 Yb Ga2 131.06(3) 25 27_454
Ga2 Yb Ga2 71.71(5) 11_544 27_454
Ga2 Yb Ga2 48.94(3) 9_444 27_454
Ga1 Yb Ga2 90.0 19 25_554
Ga1 Yb Ga2 90.0 3 25_554
Ga1 Yb Ga2 54.14(2) . 25_554
Ga1 Yb Ga2 125.86(2) 17 25_554
Ga2 Yb Ga2 131.06(3) 27_455 25_554
Ga2 Yb Ga2 108.29(5) 25 25_554
Ga2 Yb Ga2 48.94(3) 11_544 25_554
Ga2 Yb Ga2 71.71(5) 9_444 25_554
Ga2 Yb Ga2 48.94(3) 27_454 25_554
Ga1 Yb Ga2 54.14(2) 19 11_545
Ga1 Yb Ga2 125.86(2) 3 11_545
Ga1 Yb Ga2 90.0 . 11_545
Ga1 Yb Ga2 90.0 17 11_545
Ga2 Yb Ga2 71.71(5) 27_455 11_545
Ga2 Yb Ga2 48.94(3) 25 11_545
Ga2 Yb Ga2 108.29(5) 11_544 11_545
Ga2 Yb Ga2 131.06(3) 9_444 11_545
Ga2 Yb Ga2 180.0 27_454 11_545
Ga2 Yb Ga2 131.06(3) 25_554 11_545
Ga1 Yb Ga2 90.0 19 9_445
Ga1 Yb Ga2 90.0 3 9_445
Ga1 Yb Ga2 125.86(2) . 9_445
Ga1 Yb Ga2 54.14(2) 17 9_445
Ga2 Yb Ga2 48.94(3) 27_455 9_445
Ga2 Yb Ga2 71.71(5) 25 9_445
Ga2 Yb Ga2 131.06(3) 11_544 9_445
Ga2 Yb Ga2 108.29(5) 9_444 9_445
Ga2 Yb Ga2 131.06(3) 27_454 9_445
Ga2 Yb Ga2 180.0 25_554 9_445
Ga2 Yb Ga2 48.94(3) 11_545 9_445
Ga2 Cu Ga2 180.0 27_455 3_655
Ga2 Cu Ga2 62.59(6) 27_455 25
Ga2 Cu Ga2 117.41(6) 3_655 25
Ga2 Cu Ga2 117.41(6) 27_455 .
Ga2 Cu Ga2 62.59(6) 3_655 .
Ga2 Cu Ga2 180.0 25 .
Ga2 Cu Cu 59.458(3) 27_455 10
Ga2 Cu Cu 120.542(3) 3_655 10
Ga2 Cu Cu 59.458(3) 25 10
Ga2 Cu Cu 120.542(3) . 10
Ga2 Cu Cu 120.542(3) 27_455 10_554
Ga2 Cu Cu 59.458(3) 3_655 10_554
Ga2 Cu Cu 120.542(3) 25 10_554
Ga2 Cu Cu 59.458(3) . 10_554
Cu Cu Cu 180.0 10 10_554
Ga2 Cu Ga1 114.73(4) 27_455 .
Ga2 Cu Ga1 65.27(4) 3_655 .
Ga2 Cu Ga1 65.694(16) 25 .
Ga2 Cu Ga1 114.306(16) . .
Cu Cu Ga1 119.068(5) 10 .
Cu Cu Ga1 60.932(4) 10_554 .
Ga2 Cu Ga1 65.27(4) 27_455 25
Ga2 Cu Ga1 114.73(4) 3_655 25
Ga2 Cu Ga1 114.306(16) 25 25
Ga2 Cu Ga1 65.694(16) . 25
Cu Cu Ga1 60.932(4) 10 25
Cu Cu Ga1 119.068(5) 10_554 25
Ga1 Cu Ga1 180.00(4) . 25
Ga2 Cu Ga1 65.694(16) 27_455 3
Ga2 Cu Ga1 114.306(16) 3_655 3
Ga2 Cu Ga1 114.73(4) 25 3
Ga2 Cu Ga1 65.27(4) . 3
Cu Cu Ga1 119.068(5) 10 3
Cu Cu Ga1 60.932(5) 10_554 3
Ga1 Cu Ga1 106.06(4) . 3
Ga1 Cu Ga1 73.94(4) 25 3
Ga2 Cu Ga1 114.306(16) 27_455 27
Ga2 Cu Ga1 65.694(16) 3_655 27
Ga2 Cu Ga1 65.27(4) 25 27
Ga2 Cu Ga1 114.73(4) . 27
Cu Cu Ga1 60.932(5) 10 27
Cu Cu Ga1 119.068(5) 10_554 27
Ga1 Cu Ga1 73.94(4) . 27
Ga1 Cu Ga1 106.06(4) 25 27
Ga1 Cu Ga1 180.0 3 27
Ga2 Cu Yb 64.16(2) 27_455 .
Ga2 Cu Yb 115.84(2) 3_655 .
Ga2 Cu Yb 64.16(2) 25 .
Ga2 Cu Yb 115.84(2) . .
Cu Cu Yb 112.842(1) 10 .
Cu Cu Yb 67.158(2) 10_554 .
Ga1 Cu Yb 58.98(2) . .
Ga1 Cu Yb 121.02(2) 25 .
Ga1 Cu Yb 58.98(2) 3 .
Ga1 Cu Yb 121.02(2) 27 .
Ga2 Cu Yb 115.84(2) 27_455 9
Ga2 Cu Yb 64.16(2) 3_655 9
Ga2 Cu Yb 115.84(2) 25 9
Ga2 Cu Yb 64.16(2) . 9
Cu Cu Yb 67.158(2) 10 9
Cu Cu Yb 112.842(1) 10_554 9
Ga1 Cu Yb 121.02(2) . 9
Ga1 Cu Yb 58.98(2) 25 9
Ga1 Cu Yb 121.02(2) 3 9
Ga1 Cu Yb 58.98(2) 27 9
Yb Cu Yb 180.0 . 9
Cu Ga1 Cu 143.37(4) 11_544 .
Cu Ga1 Cu 58.136(9) 11_544 4
Cu Ga1 Cu 109.29(2) . 4
Cu Ga1 Cu 109.29(2) 11_544 10_554
Cu Ga1 Cu 58.136(9) . 10_554
Cu Ga1 Cu 143.37(4) 4 10_554
Cu Ga1 Ga1 108.32(2) 11_544 17_655
Cu Ga1 Ga1 108.32(2) . 17_655
Cu Ga1 Ga1 108.32(2) 4 17_655
Cu Ga1 Ga1 108.32(2) 10_554 17_655
Cu Ga1 Ga2 150.111(15) 11_544 3_655
Cu Ga1 Ga2 55.356(13) . 3_655
Cu Ga1 Ga2 150.111(15) 4 3_655
Cu Ga1 Ga2 55.356(13) 10_554 3_655
Ga1 Ga1 Ga2 61.64(2) 17_655 3_655
Cu Ga1 Ga2 55.356(13) 11_544 19
Cu Ga1 Ga2 150.111(15) . 19
Cu Ga1 Ga2 55.356(13) 4 19
Cu Ga1 Ga2 150.111(15) 10_554 19
Ga1 Ga1 Ga2 61.64(2) 17_655 19
Ga2 Ga1 Ga2 123.29(5) 3_655 19
Cu Ga1 Ga2 55.161(9) 11_544 25_554
Cu Ga1 Ga2 108.55(3) . 25_554
Cu Ga1 Ga2 108.55(3) 4 25_554
Cu Ga1 Ga2 55.161(9) 10_554 25_554
Ga1 Ga1 Ga2 113.75(4) 17_655 25_554
Ga2 Ga1 Ga2 101.028(8) 3_655 25_554
Ga2 Ga1 Ga2 101.028(8) 19 25_554
Cu Ga1 Ga2 108.55(3) 11_544 25
Cu Ga1 Ga2 55.161(9) . 25
Cu Ga1 Ga2 55.161(9) 4 25
Cu Ga1 Ga2 108.55(3) 10_554 25
Ga1 Ga1 Ga2 113.75(4) 17_655 25
Ga2 Ga1 Ga2 101.028(8) 3_655 25
Ga2 Ga1 Ga2 101.028(8) 19 25
Ga2 Ga1 Ga2 132.50(7) 25_554 25
Cu Ga1 Yb 71.68(2) 11_544 .
Cu Ga1 Yb 71.68(2) . .
Cu Ga1 Yb 71.68(2) 4 .
Cu Ga1 Yb 71.68(2) 10_554 .
Ga1 Ga1 Yb 180.0 17_655 .
Ga2 Ga1 Yb 118.36(2) 3_655 .
Ga2 Ga1 Yb 118.36(2) 19 .
Ga2 Ga1 Yb 66.25(4) 25_554 .
Ga2 Ga1 Yb 66.25(4) 25 .
Cu Ga2 Cu 166.39(7) 10_554 4_565
Cu Ga2 Cu 61.084(6) 10_554 .
Cu Ga2 Cu 117.093(14) 4_565 .
Cu Ga2 Cu 117.093(14) 10_554 11_554
Cu Ga2 Cu 61.084(6) 4_565 11_554
Cu Ga2 Cu 166.39(7) . 11_554
Cu Ga2 Ga2 133.39(3) 10_554 19_565
Cu Ga2 Ga2 58.71(3) 4_565 19_565
Cu Ga2 Ga2 133.39(3) . 19_565
Cu Ga2 Ga2 58.71(3) 11_554 19_565
Cu Ga2 Ga2 58.71(3) 10_554 3_655
Cu Ga2 Ga2 133.39(3) 4_565 3_655
Cu Ga2 Ga2 58.71(3) . 3_655
Cu Ga2 Ga2 133.39(3) 11_554 3_655
Ga2 Ga2 Ga2 90.0 19_565 3_655
Cu Ga2 Ga1 59.37(3) 10_554 3
Cu Ga2 Ga1 107.51(5) 4_565 3
Cu Ga2 Ga1 59.37(3) . 3
Cu Ga2 Ga1 107.51(5) 11_554 3
Ga2 Ga2 Ga1 163.36(2) 19_565 3
Ga2 Ga2 Ga1 106.64(2) 3_655 3
Cu Ga2 Ga1 107.51(5) 10_554 19_565
Cu Ga2 Ga1 59.37(3) 4_565 19_565
Cu Ga2 Ga1 107.51(5) . 19_565
Cu Ga2 Ga1 59.37(3) 11_554 19_565
Ga2 Ga2 Ga1 106.64(2) 19_565 19_565
Ga2 Ga2 Ga1 163.36(2) 3_655 19_565
Ga1 Ga2 Ga1 56.71(5) 3 19_565
Cu Ga2 Ga1 59.145(11) 10_554 25_554
Cu Ga2 Ga1 114.67(3) 4_565 25_554
Cu Ga2 Ga1 114.67(3) . 25_554
Cu Ga2 Ga1 59.146(11) 11_554 25_554
Ga2 Ga2 Ga1 106.55(2) 19_565 25_554
Ga2 Ga2 Ga1 106.55(2) 3_655 25_554
Ga1 Ga2 Ga1 69.24(4) 3 25_554
Ga1 Ga2 Ga1 69.24(4) 19_565 25_554
Cu Ga2 Ga1 114.67(3) 10_554 25
Cu Ga2 Ga1 59.146(11) 4_565 25
Cu Ga2 Ga1 59.146(11) . 25
Cu Ga2 Ga1 114.67(3) 11_554 25
Ga2 Ga2 Ga1 106.55(2) 19_565 25
Ga2 Ga2 Ga1 106.55(2) 3_655 25
Ga1 Ga2 Ga1 69.24(4) 3 25
Ga1 Ga2 Ga1 69.24(4) 19_565 25
Ga1 Ga2 Ga1 132.50(7) 25_554 25
Cu Ga2 Yb 118.77(3) 10_554 9
Cu Ga2 Yb 69.975(14) 4_565 9
Cu Ga2 Yb 69.975(14) . 9
Cu Ga2 Yb 118.77(3) 11_554 9
Ga2 Ga2 Yb 65.531(14) 19_565 9
Ga2 Ga2 Yb 65.531(14) 3_655 9
Ga1 Ga2 Yb 121.030(15) 3 9
Ga1 Ga2 Yb 121.030(15) 19_565 9
Ga1 Ga2 Yb 167.89(6) 25_554 9
Ga1 Ga2 Yb 59.61(2) 25 9
Cu Ga2 Yb 69.975(14) 10_554 9_554
Cu Ga2 Yb 118.77(3) 4_565 9_554
Cu Ga2 Yb 118.77(3) . 9_554
Cu Ga2 Yb 69.975(14) 11_554 9_554
Ga2 Ga2 Yb 65.531(14) 19_565 9_554
Ga2 Ga2 Yb 65.531(14) 3_655 9_554
Ga1 Ga2 Yb 121.030(15) 3 9_554
Ga1 Ga2 Yb 121.030(15) 19_565 9_554
Ga1 Ga2 Yb 59.61(2) 25_554 9_554
Ga1 Ga2 Yb 167.89(6) 25 9_554
Yb Ga2 Yb 108.29(5) 9 9_554

loop_
_geom_bond_atom_site_label_1
_geom_bond_atom_site_label_2
_geom_bond_distance
_geom_bond_site_symmetry_2
Yb Ga1 2.9968(11) 19
Yb Ga1 2.9968(11) 3
Yb Ga1 2.9968(11) .
Yb Ga1 2.9968(11) 17
Yb Ga2 3.1799(9) 27_455
Yb Ga2 3.1799(9) 25
Yb Ga2 3.1799(9) 11_544
Yb Ga2 3.1799(9) 9_444
Yb Ga2 3.1799(9) 27_454
Yb Ga2 3.1799(9) 25_554
Yb Ga2 3.1799(9) 11_545
Yb Ga2 3.1799(9) 9_445
Cu Ga2 2.5358(2) 27_455
Cu Ga2 2.5358(2) 3_655
Cu Ga2 2.5358(2) 25
Cu Ga2 2.5358(2) .
Cu Cu 2.57725(15) 10
Cu Cu 2.57725(15) 10_554
Cu Ga1 2.6523(4) .
Cu Ga1 2.6523(4) 25
Cu Ga1 2.6523(4) 3
Cu Ga1 2.6523(4) 27
Cu Yb 3.31959(13) 9
Ga1 Cu 2.6523(4) 11_544
Ga1 Cu 2.6523(4) 4
Ga1 Cu 2.6523(4) 10_554
Ga1 Ga1 2.659(2) 17_655
Ga1 Ga2 2.7997(15) 3_655
Ga1 Ga2 2.7997(15) 19
Ga1 Ga2 2.8157(8) 25_554
Ga1 Ga2 2.8157(8) 25
Ga2 Cu 2.5358(2) 10_554
Ga2 Cu 2.5358(2) 4_565
Ga2 Cu 2.5358(2) 11_554
Ga2 Ga2 2.634(2) 19_565
Ga2 Ga2 2.634(2) 3_655
Ga2 Ga1 2.7997(15) 3
Ga2 Ga1 2.7997(15) 19_565
Ga2 Ga1 2.8157(8) 25_554
Ga2 Ga1 2.8157(8) 25
Ga2 Yb 3.1799(9) 9
Ga2 Yb 3.1799(9) 9_554
